data_7222046
loop_
_publ_author_name
'Gu, Jinzhong'
'Cui, Yanhui'
'Wu, Jiang'
'Kirillov, Alexander M.'

_publ_section_title
;
 A series of mixed-ligand 2D and 3D coordination polymers assembled from a
 novel multifunctional pyridine-tricarboxylate building block:
 hydrothermal syntheses, structural and topological diversity, and
 magnetic and luminescent properties
;
_journal_name_full 'RSC Adv.'
_journal_paper_doi 10.1039/C5RA13582F
_journal_year 2015
_chemical_formula_sum 'C38 H27 Cd2 N5 O9'
_chemical_formula_weight 922.45
_chemical_name_systematic
; 
 ? 
;
_space_group_IT_number 2
_symmetry_cell_setting triclinic
_symmetry_space_group_name_Hall '-P 1'
_symmetry_space_group_name_H-M 'P -1'
_atom_sites_solution_hydrogens geom
_atom_sites_solution_primary direct
_atom_sites_solution_secondary difmap
_audit_creation_method SHELXL-97
_audit_update_record
;
2015-07-24 deposited with the CCDC.
2015-09-07 downloaded from the CCDC.
;
_cell_angle_alpha 98.040(4)
_cell_angle_beta 111.284(4)
_cell_angle_gamma 96.639(4)
_cell_formula_units_Z 2
_cell_length_a 12.0855(6)
_cell_length_b 12.1636(6)
_cell_length_c 13.5127(6)
_cell_measurement_temperature 293(2)
_cell_volume 1802.68(16)
_computing_cell_refinement 'Bruker SAINT'
_computing_data_collection 'Bruker APEX2'
_computing_data_reduction 'Bruker SAINT'
_computing_molecular_graphics 'Bruker SHELXTL'
_computing_publication_material 'Bruker SHELXTL'
_computing_structure_refinement 'SHELXL-97 (Sheldrick, 2008)'
_computing_structure_solution 'SHELXS-97 (Sheldrick, 2008)'
_diffrn_ambient_temperature 293(2)
_diffrn_measured_fraction_theta_full 0.998
_diffrn_measured_fraction_theta_max 0.998
_diffrn_measurement_device_type 'Bruker APEX-II CCD'
_diffrn_measurement_method '\f and \w scans'
_diffrn_radiation_monochromator graphite
_diffrn_radiation_source 'fine-focus sealed tube'
_diffrn_radiation_type MoK\a
_diffrn_radiation_wavelength 0.71073
_diffrn_reflns_av_R_equivalents 0.0337
_diffrn_reflns_av_sigmaI/netI 0.0540
_diffrn_reflns_limit_h_max 13
_diffrn_reflns_limit_h_min -14
_diffrn_reflns_limit_k_max 14
_diffrn_reflns_limit_k_min -14
_diffrn_reflns_limit_l_max 16
_diffrn_reflns_limit_l_min -15
_diffrn_reflns_number 11532
_diffrn_reflns_theta_full 25.05
_diffrn_reflns_theta_max 25.05
_diffrn_reflns_theta_min 3.02
_exptl_absorpt_coefficient_mu 1.243
_exptl_absorpt_correction_T_max 0.7546
_exptl_absorpt_correction_T_min 0.7222
_exptl_absorpt_correction_type multi-scan
_exptl_crystal_colour colourless
_exptl_crystal_density_diffrn 1.699
_exptl_crystal_density_method 'not measured'
_exptl_crystal_description block
_exptl_crystal_F_000 916
_exptl_crystal_size_max 0.28
_exptl_crystal_size_mid 0.27
_exptl_crystal_size_min 0.24
_refine_diff_density_max 0.854
_refine_diff_density_min -0.584
_refine_diff_density_rms 0.087
_refine_ls_extinction_method none
_refine_ls_goodness_of_fit_ref 1.091
_refine_ls_hydrogen_treatment mixed
_refine_ls_matrix_type full
_refine_ls_number_parameters 487
_refine_ls_number_reflns 6374
_refine_ls_number_restraints 6
_refine_ls_restrained_S_all 1.091
_refine_ls_R_factor_all 0.0432
_refine_ls_R_factor_gt 0.0333
_refine_ls_shift/su_max 0.002
_refine_ls_shift/su_mean 0.000
_refine_ls_structure_factor_coef Fsqd
_refine_ls_weighting_details 'calc w=1/[\s^2^(Fo^2^)+(0.0276P)^2^+0.6648P] where P=(Fo^2^+2Fc^2^)/3'
_refine_ls_weighting_scheme calc
_refine_ls_wR_factor_gt 0.0771
_refine_ls_wR_factor_ref 0.0873
_reflns_number_gt 5247
_reflns_number_total 6374
_reflns_threshold_expression >2sigma(I)
_cod_data_source_file c5ra13582f2.cif
_cod_data_source_block gu_211_5cd
_cod_depositor_comments
;
The following automatic conversions were performed:

'_symmetry_cell_setting' value 'Triclinic' changed to 'triclinic'
according to
/usr/data/users/saulius/crontab/automatic-downloads/rss-feeds/RSC/lib/dictionaries/cif_core.dic
dictionary named 'cif_core.dic' version 2.4.2 from 2011-04-26.

Automatic conversion script
Id: cif_fix_values 3271 2015-04-21 07:52:19Z andrius 
;
_cod_original_cell_volume 1802.69(15)
_cod_original_sg_symbol_H-M P-1
_cod_database_code 7222046

loop_
_symmetry_equiv_pos_as_xyz
'x, y, z'
'-x, -y, -z'

loop_
_atom_site_label
_atom_site_type_symbol
_atom_site_fract_x
_atom_site_fract_y
_atom_site_fract_z
_atom_site_U_iso_or_equiv
_atom_site_adp_type
_atom_site_occupancy
_atom_site_symmetry_multiplicity
_atom_site_calc_flag
_atom_site_refinement_flags
Cd1 Cd 0.09875(3) 0.88546(2) 0.22988(2) 0.03174(10) Uani 1 1 d .
Cd2 Cd 0.14670(2) 1.07098(2) 0.04851(2) 0.02822(9) Uani 1 1 d .
O1 O 0.1671(3) 0.7665(2) 0.3653(2) 0.0443(7) Uani 1 1 d .
O2 O 0.1608(3) 0.7124(2) 0.2007(2) 0.0459(8) Uani 1 1 d .
O3 O 0.1330(3) 0.1878(2) 0.1893(2) 0.0400(7) Uani 1 1 d .
O4 O -0.0028(3) 0.2853(2) 0.1014(2) 0.0533(9) Uani 1 1 d .
O5 O 0.6801(2) 0.9525(2) 0.8116(2) 0.0416(7) Uani 1 1 d .
O6 O 0.7276(3) 0.9931(2) 0.6739(2) 0.0480(8) Uani 1 1 d .
O7 O 0.0407(2) 0.90979(19) 0.06176(18) 0.0278(6) Uani 1 1 d .
H1 H 0.0297 0.8521 0.0136 0.033 Uiso 1 1 d R
O8 O 0.8154(4) 0.4065(3) 0.9921(3) 0.0846(12) Uani 1 1 d .
H1W H 0.8221 0.3722 0.9359 0.101 Uiso 1 1 d R
H2W H 0.8695 0.3708 1.0250 0.101 Uiso 1 1 d R
O9 O 0.174(4) 0.575(4) 0.625(4) 1.32(5) Uani 1 1 d U
H3W H 0.2170 0.5713 0.5875 1.579 Uiso 1 1 d R
H4W H 0.1205 0.6145 0.6315 1.579 Uiso 1 1 d R
N1 N 0.4257(3) 0.6747(3) 0.5992(3) 0.0471(10) Uani 1 1 d .
N2 N -0.0879(3) 0.7770(3) 0.2181(3) 0.0412(9) Uani 1 1 d .
N3 N 0.0033(3) 0.9983(3) 0.3178(2) 0.0371(8) Uani 1 1 d .
N4 N 0.2839(3) 1.2268(3) 0.0367(3) 0.0403(9) Uani 1 1 d .
N5 N 0.2401(3) 1.0048(3) -0.0664(3) 0.0380(8) Uani 1 1 d .
C1 C 0.1783(4) 0.6961(3) 0.2948(3) 0.0342(10) Uani 1 1 d .
C2 C 0.2087(4) 0.5831(3) 0.3199(3) 0.0328(9) Uani 1 1 d .
C3 C 0.1368(4) 0.4864(3) 0.2463(3) 0.0339(9) Uani 1 1 d .
H3 H 0.0751 0.4931 0.1830 0.041 Uiso 1 1 calc R
C4 C 0.1563(4) 0.3793(3) 0.2665(3) 0.0321(9) Uani 1 1 d .
C5 C 0.0877(4) 0.2758(3) 0.1785(3) 0.0352(9) Uani 1 1 d .
C6 C 0.2471(4) 0.3708(3) 0.3624(3) 0.0396(10) Uani 1 1 d .
H6 H 0.2615 0.3001 0.3768 0.048 Uiso 1 1 calc R
C7 C 0.3164(4) 0.4671(3) 0.4367(3) 0.0407(11) Uani 1 1 d .
H7 H 0.3747 0.4598 0.5019 0.049 Uiso 1 1 calc R
C8 C 0.3010(3) 0.5744(3) 0.4164(3) 0.0335(9) Uani 1 1 d .
C9 C 0.3887(4) 0.6742(3) 0.4920(3) 0.0361(10) Uani 1 1 d .
C10 C 0.4355(4) 0.7591(3) 0.4534(3) 0.0396(10) Uani 1 1 d .
H10 H 0.4085 0.7571 0.3792 0.048 Uiso 1 1 calc R
C11 C 0.5218(4) 0.8464(4) 0.5241(3) 0.0415(10) Uani 1 1 d .
H11 H 0.5531 0.9040 0.4979 0.050 Uiso 1 1 calc R
C12 C 0.5629(3) 0.8495(3) 0.6345(3) 0.0343(9) Uani 1 1 d .
C13 C 0.6652(3) 0.9395(3) 0.7140(3) 0.0350(10) Uani 1 1 d .
C14 C 0.5116(4) 0.7620(3) 0.6679(3) 0.0429(11) Uani 1 1 d .
H14 H 0.5376 0.7630 0.7418 0.051 Uiso 1 1 calc R
C15 C -0.1268(4) 0.6688(4) 0.1748(4) 0.0559(13) Uani 1 1 d .
H15 H -0.0912 0.6338 0.1313 0.067 Uiso 1 1 calc R
C16 C -0.2200(5) 0.6045(5) 0.1920(5) 0.0750(17) Uani 1 1 d .
H16 H -0.2434 0.5276 0.1631 0.090 Uiso 1 1 calc R
C17 C -0.2748(5) 0.6557(5) 0.2505(5) 0.0780(18) Uani 1 1 d .
H17 H -0.3391 0.6147 0.2597 0.094 Uiso 1 1 calc R
C18 C -0.2365(5) 0.7701(5) 0.2980(4) 0.0602(14) Uani 1 1 d .
C19 C -0.1398(4) 0.8280(4) 0.2806(3) 0.0435(11) Uani 1 1 d .
C20 C -0.2903(5) 0.8310(6) 0.3624(4) 0.0760(18) Uani 1 1 d .
H20 H -0.3551 0.7934 0.3733 0.091 Uiso 1 1 calc R
C21 C -0.2490(5) 0.9406(6) 0.4068(4) 0.0748(17) Uani 1 1 d .
H21 H -0.2857 0.9774 0.4481 0.090 Uiso 1 1 calc R
C22 C -0.1497(5) 1.0026(5) 0.3924(4) 0.0536(13) Uani 1 1 d .
C23 C -0.0939(4) 0.9463(4) 0.3306(3) 0.0418(10) Uani 1 1 d .
C24 C -0.1039(5) 1.1168(5) 0.4385(4) 0.0635(15) Uani 1 1 d .
H24 H -0.1390 1.1568 0.4794 0.076 Uiso 1 1 calc R
C25 C -0.0073(5) 1.1686(4) 0.4228(4) 0.0601(14) Uani 1 1 d .
H25 H 0.0228 1.2451 0.4511 0.072 Uiso 1 1 calc R
C26 C 0.0460(5) 1.1065(4) 0.3642(3) 0.0474(12) Uani 1 1 d .
H26 H 0.1143 1.1421 0.3570 0.057 Uiso 1 1 calc R
C27 C 0.3068(5) 1.3337(4) 0.0862(4) 0.0590(14) Uani 1 1 d .
H27 H 0.2530 1.3585 0.1154 0.071 Uiso 1 1 calc R
C28 C 0.4060(6) 1.4105(5) 0.0969(5) 0.0733(18) Uani 1 1 d .
H28 H 0.4191 1.4844 0.1334 0.088 Uiso 1 1 calc R
C29 C 0.4833(5) 1.3766(5) 0.0537(5) 0.0715(17) Uani 1 1 d .
H29 H 0.5509 1.4273 0.0611 0.086 Uiso 1 1 calc R
C30 C 0.4631(4) 1.2668(5) -0.0018(4) 0.0554(13) Uani 1 1 d .
C31 C 0.3604(4) 1.1917(4) -0.0087(3) 0.0402(10) Uani 1 1 d .
C32 C 0.5382(5) 1.2278(6) -0.0537(5) 0.0755(18) Uani 1 1 d .
H32 H 0.6056 1.2771 -0.0490 0.091 Uiso 1 1 calc R
C33 C 0.5143(5) 1.1213(7) -0.1099(5) 0.0788(19) Uani 1 1 d .
H33 H 0.5644 1.0982 -0.1441 0.095 Uiso 1 1 calc R
C34 C 0.4112(5) 1.0429(5) -0.1171(4) 0.0553(13) Uani 1 1 d .
C35 C 0.3354(4) 1.0770(4) -0.0655(3) 0.0404(10) Uani 1 1 d .
C36 C 0.3841(6) 0.9324(6) -0.1724(4) 0.0719(17) Uani 1 1 d .
H36 H 0.4320 0.9073 -0.2082 0.086 Uiso 1 1 calc R
C37 C 0.2886(6) 0.8603(5) -0.1749(4) 0.0698(17) Uani 1 1 d .
H37 H 0.2702 0.7862 -0.2126 0.084 Uiso 1 1 calc R
C38 C 0.2174(5) 0.8998(4) -0.1193(3) 0.0510(12) Uani 1 1 d .
H38 H 0.1525 0.8500 -0.1200 0.061 Uiso 1 1 calc R

loop_
_atom_site_aniso_label
_atom_site_aniso_U_11
_atom_site_aniso_U_22
_atom_site_aniso_U_33
_atom_site_aniso_U_23
_atom_site_aniso_U_13
_atom_site_aniso_U_12
Cd1 0.03135(17) 0.02782(16) 0.03042(17) 0.00456(13) 0.00735(12) 0.00032(12)
Cd2 0.02441(16) 0.02555(16) 0.02892(16) 0.00132(12) 0.00703(12) -0.00202(12)
O1 0.054(2) 0.0323(15) 0.0407(16) -0.0024(14) 0.0135(14) 0.0118(14)
O2 0.060(2) 0.0360(16) 0.0419(17) 0.0108(14) 0.0174(15) 0.0138(15)
O3 0.058(2) 0.0254(14) 0.0322(15) 0.0000(12) 0.0145(14) 0.0094(14)
O4 0.053(2) 0.0337(16) 0.0440(17) -0.0091(14) -0.0082(15) 0.0055(14)
O5 0.0298(16) 0.0480(17) 0.0324(16) -0.0043(14) 0.0002(12) 0.0048(13)
O6 0.0411(19) 0.0403(16) 0.0454(17) 0.0058(14) 0.0032(14) -0.0107(14)
O7 0.0286(14) 0.0206(12) 0.0270(13) -0.0012(11) 0.0061(11) -0.0007(11)
O8 0.088(3) 0.088(3) 0.087(3) 0.014(2) 0.037(2) 0.044(2)
O9 1.32(5) 1.31(5) 1.32(5) 0.258(14) 0.51(2) 0.241(13)
N1 0.040(2) 0.037(2) 0.048(2) 0.0057(18) 0.0034(17) -0.0056(17)
N2 0.030(2) 0.044(2) 0.043(2) 0.0075(17) 0.0066(16) 0.0036(16)
N3 0.043(2) 0.0364(19) 0.0304(18) 0.0080(15) 0.0130(16) 0.0058(16)
N4 0.041(2) 0.038(2) 0.0389(19) 0.0069(16) 0.0162(17) -0.0044(17)
N5 0.037(2) 0.041(2) 0.0335(18) 0.0016(16) 0.0125(15) 0.0071(17)
C1 0.030(2) 0.022(2) 0.040(2) -0.0001(19) 0.0050(18) 0.0003(17)
C2 0.034(2) 0.0249(19) 0.035(2) -0.0033(17) 0.0115(17) 0.0041(17)
C3 0.037(2) 0.030(2) 0.029(2) -0.0013(17) 0.0081(17) 0.0065(18)
C4 0.033(2) 0.0228(19) 0.032(2) -0.0053(17) 0.0078(17) 0.0002(16)
C5 0.042(3) 0.025(2) 0.036(2) 0.0006(18) 0.016(2) 0.0012(18)
C6 0.045(3) 0.026(2) 0.040(2) 0.0042(18) 0.008(2) 0.0065(18)
C7 0.035(2) 0.035(2) 0.036(2) 0.0045(19) -0.0026(18) 0.0010(19)
C8 0.028(2) 0.029(2) 0.035(2) -0.0027(18) 0.0065(17) 0.0003(17)
C9 0.028(2) 0.031(2) 0.038(2) -0.0042(19) 0.0054(18) 0.0023(18)
C10 0.034(2) 0.047(2) 0.024(2) -0.0059(19) 0.0039(17) -0.005(2)
C11 0.034(2) 0.045(2) 0.038(2) 0.001(2) 0.0099(19) -0.001(2)
C12 0.026(2) 0.030(2) 0.037(2) -0.0024(18) 0.0039(17) 0.0038(17)
C13 0.020(2) 0.029(2) 0.043(2) -0.0033(19) 0.0012(17) 0.0026(17)
C14 0.040(3) 0.038(2) 0.034(2) 0.0023(19) -0.0003(19) -0.002(2)
C15 0.042(3) 0.049(3) 0.058(3) 0.005(2) 0.003(2) -0.006(2)
C16 0.052(4) 0.062(4) 0.085(4) 0.007(3) 0.009(3) -0.020(3)
C17 0.052(4) 0.081(4) 0.084(4) 0.013(4) 0.020(3) -0.026(3)
C18 0.043(3) 0.081(4) 0.053(3) 0.015(3) 0.019(2) -0.003(3)
C19 0.033(2) 0.058(3) 0.032(2) 0.017(2) 0.0033(19) 0.003(2)
C20 0.048(3) 0.113(5) 0.070(4) 0.014(4) 0.034(3) -0.007(4)
C21 0.061(4) 0.115(5) 0.059(3) 0.014(4) 0.036(3) 0.013(4)
C22 0.054(3) 0.072(4) 0.038(2) 0.009(2) 0.022(2) 0.017(3)
C23 0.039(3) 0.055(3) 0.028(2) 0.012(2) 0.0084(18) 0.009(2)
C24 0.073(4) 0.089(4) 0.038(3) 0.011(3) 0.027(3) 0.036(3)
C25 0.085(4) 0.051(3) 0.044(3) 0.005(2) 0.023(3) 0.024(3)
C26 0.056(3) 0.042(3) 0.042(3) 0.008(2) 0.017(2) 0.004(2)
C27 0.072(4) 0.042(3) 0.061(3) 0.004(2) 0.031(3) -0.009(3)
C28 0.084(5) 0.046(3) 0.072(4) 0.008(3) 0.021(3) -0.020(3)
C29 0.050(4) 0.067(4) 0.075(4) 0.027(3) 0.005(3) -0.027(3)
C30 0.030(3) 0.079(4) 0.057(3) 0.033(3) 0.011(2) 0.001(2)
C31 0.026(2) 0.053(3) 0.037(2) 0.018(2) 0.0058(18) 0.000(2)
C32 0.039(3) 0.109(5) 0.093(4) 0.056(4) 0.029(3) 0.011(3)
C33 0.051(4) 0.133(6) 0.085(4) 0.056(4) 0.046(3) 0.038(4)
C34 0.049(3) 0.080(4) 0.050(3) 0.027(3) 0.024(2) 0.031(3)
C35 0.032(2) 0.060(3) 0.035(2) 0.017(2) 0.0143(18) 0.017(2)
C36 0.085(5) 0.094(5) 0.069(4) 0.032(3) 0.051(3) 0.050(4)
C37 0.105(5) 0.065(4) 0.051(3) 0.009(3) 0.034(3) 0.047(4)
C38 0.061(3) 0.049(3) 0.042(3) 0.008(2) 0.015(2) 0.017(2)

loop_
_atom_type_symbol
_atom_type_description
_atom_type_scat_dispersion_real
_atom_type_scat_dispersion_imag
_atom_type_scat_source
C C 0.0033 0.0016 'International Tables Vol C Tables 4.2.6.8 and 6.1.1.4'
H H 0.0000 0.0000 'International Tables Vol C Tables 4.2.6.8 and 6.1.1.4'
N N 0.0061 0.0033 'International Tables Vol C Tables 4.2.6.8 and 6.1.1.4'
O O 0.0106 0.0060 'International Tables Vol C Tables 4.2.6.8 and 6.1.1.4'
Cd Cd -0.8075 1.2024 'International Tables Vol C Tables 4.2.6.8 and 6.1.1.4'

loop_
_geom_angle_atom_site_label_1
_geom_angle_atom_site_label_2
_geom_angle_atom_site_label_3
_geom_angle
_geom_angle_site_symmetry_1
_geom_angle_site_symmetry_3
O7 Cd1 O6 107.28(10) . 2_676
O7 Cd1 O2 96.51(9) . .
O6 Cd1 O2 103.81(11) 2_676 .
O7 Cd1 N3 108.00(10) . .
O6 Cd1 N3 88.26(12) 2_676 .
O2 Cd1 N3 148.19(11) . .
O7 Cd1 N2 98.57(10) . .
O6 Cd1 N2 150.48(11) 2_676 .
O2 Cd1 N2 86.82(12) . .
N3 Cd1 N2 70.04(12) . .
O7 Cd1 O1 150.51(9) . .
O6 Cd1 O1 87.01(10) 2_676 .
O2 Cd1 O1 54.46(9) . .
N3 Cd1 O1 97.87(10) . .
N2 Cd1 O1 76.84(11) . .
O7 Cd2 O3 90.46(9) 2_575 1_565
O7 Cd2 O7 81.84(9) 2_575 .
O3 Cd2 O7 97.52(9) 1_565 .
O7 Cd2 O5 167.74(10) 2_575 2_676
O3 Cd2 O5 80.68(10) 1_565 2_676
O7 Cd2 O5 90.88(9) . 2_676
O7 Cd2 N5 105.88(10) 2_575 .
O3 Cd2 N5 155.19(11) 1_565 .
O7 Cd2 N5 103.12(10) . .
O5 Cd2 N5 85.33(11) 2_676 .
O7 Cd2 N4 105.27(11) 2_575 .
O3 Cd2 N4 87.39(11) 1_565 .
O7 Cd2 N4 171.40(11) . .
O5 Cd2 N4 82.91(11) 2_676 .
N5 Cd2 N4 70.54(12) . .
O7 Cd2 Cd2 40.98(6) 2_575 2_575
O3 Cd2 Cd2 95.27(8) 1_565 2_575
O7 Cd2 Cd2 40.86(6) . 2_575
O5 Cd2 Cd2 131.00(8) 2_676 2_575
N5 Cd2 Cd2 109.34(8) . 2_575
N4 Cd2 Cd2 146.01(9) . 2_575
C1 O1 Cd1 88.8(2) . .
C1 O2 Cd1 93.7(2) . .
C5 O3 Cd2 122.8(3) . 1_545
C13 O5 Cd2 125.1(3) . 2_676
C13 O6 Cd1 124.8(3) . 2_676
Cd1 O7 Cd2 127.32(12) . 2_575
Cd1 O7 Cd2 111.62(9) . .
Cd2 O7 Cd2 98.16(9) 2_575 .
Cd1 O7 H1 116.8 . .
Cd2 O7 H1 84.2 2_575 .
Cd2 O7 H1 115.7 . .
H1W O8 H2W 83.7 . .
H3W O9 H4W 136.4 . .
C9 N1 C14 117.6(4) . .
C15 N2 C19 119.0(4) . .
C15 N2 Cd1 125.0(3) . .
C19 N2 Cd1 114.5(3) . .
C26 N3 C23 118.5(4) . .
C26 N3 Cd1 124.0(3) . .
C23 N3 Cd1 117.2(3) . .
C27 N4 C31 118.1(4) . .
C27 N4 Cd2 127.7(3) . .
C31 N4 Cd2 112.8(3) . .
C38 N5 C35 118.6(4) . .
C38 N5 Cd2 124.6(3) . .
C35 N5 Cd2 116.2(3) . .
O1 C1 O2 122.9(4) . .
O1 C1 C2 119.5(4) . .
O2 C1 C2 117.5(4) . .
C3 C2 C8 120.3(3) . .
C3 C2 C1 117.6(3) . .
C8 C2 C1 122.0(3) . .
C2 C3 C4 120.7(4) . .
C2 C3 H3 119.6 . .
C4 C3 H3 119.6 . .
C6 C4 C3 118.8(3) . .
C6 C4 C5 121.3(3) . .
C3 C4 C5 119.5(4) . .
O4 C5 O3 125.8(4) . .
O4 C5 C4 118.6(3) . .
O3 C5 C4 115.5(4) . .
C7 C6 C4 120.3(4) . .
C7 C6 H6 119.8 . .
C4 C6 H6 119.8 . .
C6 C7 C8 121.6(4) . .
C6 C7 H7 119.2 . .
C8 C7 H7 119.2 . .
C7 C8 C2 118.1(3) . .
C7 C8 C9 119.2(4) . .
C2 C8 C9 122.5(3) . .
N1 C9 C10 121.6(4) . .
N1 C9 C8 117.5(4) . .
C10 C9 C8 120.9(4) . .
C11 C10 C9 119.9(4) . .
C11 C10 H10 120.1 . .
C9 C10 H10 120.1 . .
C10 C11 C12 120.4(4) . .
C10 C11 H11 119.8 . .
C12 C11 H11 119.8 . .
C11 C12 C14 116.8(4) . .
C11 C12 C13 121.6(4) . .
C14 C12 C13 121.4(4) . .
O5 C13 O6 126.8(4) . .
O5 C13 C12 117.9(4) . .
O6 C13 C12 115.3(4) . .
N1 C14 C12 123.8(4) . .
N1 C14 H14 118.1 . .
C12 C14 H14 118.1 . .
N2 C15 C16 122.2(5) . .
N2 C15 H15 118.9 . .
C16 C15 H15 118.9 . .
C17 C16 C15 119.0(5) . .
C17 C16 H16 120.5 . .
C15 C16 H16 120.5 . .
C16 C17 C18 120.7(5) . .
C16 C17 H17 119.7 . .
C18 C17 H17 119.7 . .
C17 C18 C19 117.1(5) . .
C17 C18 C20 124.0(5) . .
C19 C18 C20 118.9(5) . .
N2 C19 C18 122.0(4) . .
N2 C19 C23 118.5(4) . .
C18 C19 C23 119.5(4) . .
C21 C20 C18 121.4(5) . .
C21 C20 H20 119.3 . .
C18 C20 H20 119.3 . .
C20 C21 C22 121.6(5) . .
C20 C21 H21 119.2 . .
C22 C21 H21 119.2 . .
C24 C22 C23 118.1(5) . .
C24 C22 C21 123.0(5) . .
C23 C22 C21 119.0(5) . .
N3 C23 C22 122.0(4) . .
N3 C23 C19 118.4(4) . .
C22 C23 C19 119.6(4) . .
C25 C24 C22 119.2(5) . .
C25 C24 H24 120.4 . .
C22 C24 H24 120.4 . .
C24 C25 C26 119.5(5) . .
C24 C25 H25 120.2 . .
C26 C25 H25 120.2 . .
N3 C26 C25 122.7(5) . .
N3 C26 H26 118.7 . .
C25 C26 H26 118.7 . .
N4 C27 C28 123.5(5) . .
N4 C27 H27 118.2 . .
C28 C27 H27 118.2 . .
C29 C28 C27 119.0(5) . .
C29 C28 H28 120.5 . .
C27 C28 H28 120.5 . .
C28 C29 C30 120.5(5) . .
C28 C29 H29 119.8 . .
C30 C29 H29 119.8 . .
C29 C30 C31 117.8(5) . .
C29 C30 C32 123.0(5) . .
C31 C30 C32 119.2(5) . .
N4 C31 C30 121.0(4) . .
N4 C31 C35 119.0(4) . .
C30 C31 C35 120.0(4) . .
C33 C32 C30 121.7(6) . .
C33 C32 H32 119.1 . .
C30 C32 H32 119.1 . .
C32 C33 C34 120.1(5) . .
C32 C33 H33 119.9 . .
C34 C33 H33 119.9 . .
C36 C34 C35 117.5(5) . .
C36 C34 C33 122.2(5) . .
C35 C34 C33 120.3(5) . .
N5 C35 C34 122.3(4) . .
N5 C35 C31 119.0(4) . .
C34 C35 C31 118.7(4) . .
C37 C36 C34 120.6(5) . .
C37 C36 H36 119.7 . .
C34 C36 H36 119.7 . .
C36 C37 C38 118.8(5) . .
C36 C37 H37 120.6 . .
C38 C37 H37 120.6 . .
N5 C38 C37 122.1(5) . .
N5 C38 H38 118.9 . .
C37 C38 H38 118.9 . .

loop_
_geom_bond_atom_site_label_1
_geom_bond_atom_site_label_2
_geom_bond_distance
_geom_bond_site_symmetry_2
Cd1 O7 2.195(2) .
Cd1 O6 2.245(3) 2_676
Cd1 O2 2.345(3) .
Cd1 N3 2.351(3) .
Cd1 N2 2.418(4) .
Cd1 O1 2.458(3) .
Cd2 O7 2.275(2) 2_575
Cd2 O3 2.279(3) 1_565
Cd2 O7 2.280(2) .
Cd2 O5 2.336(3) 2_676
Cd2 N5 2.338(3) .
Cd2 N4 2.433(3) .
Cd2 Cd2 3.4422(6) 2_575
O1 C1 1.245(4) .
O2 C1 1.260(5) .
O3 C5 1.259(5) .
O3 Cd2 2.279(3) 1_545
O4 C5 1.237(5) .
O5 C13 1.248(5) .
O5 Cd2 2.336(3) 2_676
O6 C13 1.254(5) .
O6 Cd1 2.245(3) 2_676
O7 Cd2 2.275(2) 2_575
O7 H1 0.8498 .
O8 H1W 0.8495 .
O8 H2W 0.8503 .
O9 H3W 0.8470 .
O9 H4W 0.8712 .
N1 C9 1.351(5) .
N1 C14 1.356(5) .
N2 C15 1.318(5) .
N2 C19 1.349(5) .
N3 C26 1.331(5) .
N3 C23 1.348(5) .
N4 C27 1.325(5) .
N4 C31 1.358(5) .
N5 C38 1.319(5) .
N5 C35 1.360(5) .
C1 C2 1.514(5) .
C2 C3 1.392(5) .
C2 C8 1.402(5) .
C3 C4 1.397(5) .
C3 H3 0.9300 .
C4 C6 1.388(5) .
C4 C5 1.520(5) .
C6 C7 1.383(5) .
C6 H6 0.9300 .
C7 C8 1.390(5) .
C7 H7 0.9300 .
C8 C9 1.487(5) .
C9 C10 1.373(6) .
C10 C11 1.365(5) .
C10 H10 0.9300 .
C11 C12 1.384(5) .
C11 H11 0.9300 .
C12 C14 1.381(6) .
C12 C13 1.508(5) .
C14 H14 0.9300 .
C15 C16 1.405(7) .
C15 H15 0.9300 .
C16 C17 1.338(8) .
C16 H16 0.9300 .
C17 C18 1.396(7) .
C17 H17 0.9300 .
C18 C19 1.404(6) .
C18 C20 1.438(7) .
C19 C23 1.452(6) .
C20 C21 1.339(8) .
C20 H20 0.9300 .
C21 C22 1.431(7) .
C21 H21 0.9300 .
C22 C24 1.398(7) .
C22 C23 1.406(6) .
C24 C25 1.362(8) .
C24 H24 0.9300 .
C25 C26 1.389(7) .
C25 H25 0.9300 .
C26 H26 0.9300 .
C27 C28 1.382(7) .
C27 H27 0.9300 .
C28 C29 1.341(8) .
C28 H28 0.9300 .
C29 C30 1.385(7) .
C29 H29 0.9300 .
C30 C31 1.418(6) .
C30 C32 1.417(8) .
C31 C35 1.436(6) .
C32 C33 1.349(8) .
C32 H32 0.9300 .
C33 C34 1.443(8) .
C33 H33 0.9300 .
C34 C36 1.383(7) .
C34 C35 1.403(6) .
C36 C37 1.352(8) .
C36 H36 0.9300 .
C37 C38 1.415(7) .
C37 H37 0.9300 .
C38 H38 0.9300 .

loop_
_geom_hbond_atom_site_label_D
_geom_hbond_atom_site_label_H
_geom_hbond_atom_site_label_A
_geom_hbond_distance_DH
_geom_hbond_distance_HA
_geom_hbond_distance_DA
_geom_hbond_angle_DHA
_geom_hbond_site_symmetry_A
O9 H3W N1 0.85 2.63 3.30(5) 137.6 .
O8 H2W O4 0.85 2.01 2.862(5) 179.4 1_656
O8 H1W O2 0.85 2.07 2.924(5) 179.6 2_666
O7 H1 O4 0.85 2.02 2.873(3) 179.8 2_565

loop_
_geom_torsion_atom_site_label_1
_geom_torsion_atom_site_label_2
_geom_torsion_atom_site_label_3
_geom_torsion_atom_site_label_4
_geom_torsion
_geom_torsion_site_symmetry_1
_geom_torsion_site_symmetry_4
O7 Cd1 O1 C1 9.4(3) . .
O6 Cd1 O1 C1 -111.4(2) 2_676 .
O2 Cd1 O1 C1 -2.1(2) . .
N3 Cd1 O1 C1 160.8(2) . .
N2 Cd1 O1 C1 93.5(2) . .
O7 Cd1 O2 C1 -172.3(2) . .
O6 Cd1 O2 C1 78.1(2) 2_676 .
N3 Cd1 O2 C1 -31.6(3) . .
N2 Cd1 O2 C1 -74.0(2) . .
O1 Cd1 O2 C1 2.0(2) . .
O6 Cd1 O7 Cd2 -132.61(13) 2_676 2_575
O2 Cd1 O7 Cd2 120.71(14) . 2_575
N3 Cd1 O7 Cd2 -38.74(16) . 2_575
N2 Cd1 O7 Cd2 32.96(15) . 2_575
O1 Cd1 O7 Cd2 111.3(2) . 2_575
O6 Cd1 O7 Cd2 -12.99(14) 2_676 .
O2 Cd1 O7 Cd2 -119.67(12) . .
N3 Cd1 O7 Cd2 80.88(13) . .
N2 Cd1 O7 Cd2 152.58(12) . .
O1 Cd1 O7 Cd2 -129.03(17) . .
O7 Cd2 O7 Cd1 -135.70(15) 2_575 .
O3 Cd2 O7 Cd1 -46.32(12) 1_565 .
O5 Cd2 O7 Cd1 34.39(12) 2_676 .
N5 Cd2 O7 Cd1 119.80(12) . .
N4 Cd2 O7 Cd1 78.1(6) . .
Cd2 Cd2 O7 Cd1 -135.70(15) 2_575 .
O7 Cd2 O7 Cd2 0.0 2_575 2_575
O3 Cd2 O7 Cd2 89.38(10) 1_565 2_575
O5 Cd2 O7 Cd2 170.09(10) 2_676 2_575
N5 Cd2 O7 Cd2 -104.50(11) . 2_575
N4 Cd2 O7 Cd2 -146.2(6) . 2_575
O7 Cd1 N2 C15 77.7(3) . .
O6 Cd1 N2 C15 -131.1(3) 2_676 .
O2 Cd1 N2 C15 -18.4(3) . .
N3 Cd1 N2 C15 -176.1(4) . .
O1 Cd1 N2 C15 -72.6(3) . .
O7 Cd1 N2 C19 -116.3(3) . .
O6 Cd1 N2 C19 34.9(4) 2_676 .
O2 Cd1 N2 C19 147.6(3) . .
N3 Cd1 N2 C19 -10.2(3) . .
O1 Cd1 N2 C19 93.4(3) . .
O7 Cd1 N3 C26 -85.6(3) . .
O6 Cd1 N3 C26 22.0(3) 2_676 .
O2 Cd1 N3 C26 135.8(3) . .
N2 Cd1 N3 C26 -178.4(3) . .
O1 Cd1 N3 C26 108.7(3) . .
O7 Cd1 N3 C23 101.1(3) . .
O6 Cd1 N3 C23 -151.3(3) 2_676 .
O2 Cd1 N3 C23 -37.4(4) . .
N2 Cd1 N3 C23 8.3(3) . .
O1 Cd1 N3 C23 -64.5(3) . .
O7 Cd2 N4 C27 78.7(4) 2_575 .
O3 Cd2 N4 C27 -11.1(4) 1_565 .
O7 Cd2 N4 C27 -136.1(6) . .
O5 Cd2 N4 C27 -92.0(4) 2_676 .
N5 Cd2 N4 C27 -179.5(4) . .
Cd2 Cd2 N4 C27 84.5(4) 2_575 .
O7 Cd2 N4 C31 -115.3(3) 2_575 .
O3 Cd2 N4 C31 155.0(3) 1_565 .
O7 Cd2 N4 C31 29.9(8) . .
O5 Cd2 N4 C31 74.0(3) 2_676 .
N5 Cd2 N4 C31 -13.5(3) . .
Cd2 Cd2 N4 C31 -109.5(3) 2_575 .
O7 Cd2 N5 C38 -76.7(3) 2_575 .
O3 Cd2 N5 C38 153.9(3) 1_565 .
O7 Cd2 N5 C38 8.4(3) . .
O5 Cd2 N5 C38 98.2(3) 2_676 .
N4 Cd2 N5 C38 -177.7(4) . .
Cd2 Cd2 N5 C38 -33.8(3) 2_575 .
O7 Cd2 N5 C35 112.8(3) 2_575 .
O3 Cd2 N5 C35 -16.6(4) 1_565 .
O7 Cd2 N5 C35 -162.1(3) . .
O5 Cd2 N5 C35 -72.3(3) 2_676 .
N4 Cd2 N5 C35 11.8(3) . .
Cd2 Cd2 N5 C35 155.7(3) 2_575 .
Cd1 O1 C1 O2 3.7(4) . .
Cd1 O1 C1 C2 -173.3(3) . .
Cd1 O2 C1 O1 -3.9(4) . .
Cd1 O2 C1 C2 173.2(3) . .
O1 C1 C2 C3 129.3(4) . .
O2 C1 C2 C3 -47.9(6) . .
O1 C1 C2 C8 -47.0(6) . .
O2 C1 C2 C8 135.8(4) . .
C8 C2 C3 C4 -0.9(6) . .
C1 C2 C3 C4 -177.3(4) . .
C2 C3 C4 C6 1.3(6) . .
C2 C3 C4 C5 -172.0(4) . .
Cd2 O3 C5 O4 39.7(6) 1_545 .
Cd2 O3 C5 C4 -137.0(3) 1_545 .
C6 C4 C5 O4 170.3(4) . .
C3 C4 C5 O4 -16.5(6) . .
C6 C4 C5 O3 -12.8(6) . .
C3 C4 C5 O3 160.4(4) . .
C3 C4 C6 C7 0.3(7) . .
C5 C4 C6 C7 173.6(4) . .
C4 C6 C7 C8 -2.6(7) . .
C6 C7 C8 C2 3.0(7) . .
C6 C7 C8 C9 -171.7(4) . .
C3 C2 C8 C7 -1.3(6) . .
C1 C2 C8 C7 175.0(4) . .
C3 C2 C8 C9 173.2(4) . .
C1 C2 C8 C9 -10.6(6) . .
C14 N1 C9 C10 -0.3(6) . .
C14 N1 C9 C8 175.7(4) . .
C7 C8 C9 N1 -41.8(6) . .
C2 C8 C9 N1 143.8(4) . .
C7 C8 C9 C10 134.3(5) . .
C2 C8 C9 C10 -40.1(6) . .
N1 C9 C10 C11 0.2(7) . .
C8 C9 C10 C11 -175.7(4) . .
C9 C10 C11 C12 0.4(7) . .
C10 C11 C12 C14 -0.7(6) . .
C10 C11 C12 C13 174.9(4) . .
Cd2 O5 C13 O6 -60.4(6) 2_676 .
Cd2 O5 C13 C12 118.7(3) 2_676 .
Cd1 O6 C13 O5 8.4(6) 2_676 .
Cd1 O6 C13 C12 -170.8(2) 2_676 .
C11 C12 C13 O5 164.6(4) . .
C14 C12 C13 O5 -20.0(6) . .
C11 C12 C13 O6 -16.1(6) . .
C14 C12 C13 O6 159.3(4) . .
C9 N1 C14 C12 0.0(7) . .
C11 C12 C14 N1 0.6(7) . .
C13 C12 C14 N1 -175.1(4) . .
C19 N2 C15 C16 -0.4(7) . .
Cd1 N2 C15 C16 165.0(4) . .
N2 C15 C16 C17 2.9(8) . .
C15 C16 C17 C18 -2.9(9) . .
C16 C17 C18 C19 0.6(8) . .
C16 C17 C18 C20 -179.7(6) . .
C15 N2 C19 C18 -2.0(6) . .
Cd1 N2 C19 C18 -168.9(3) . .
C15 N2 C19 C23 178.2(4) . .
Cd1 N2 C19 C23 11.3(4) . .
C17 C18 C19 N2 1.9(7) . .
C20 C18 C19 N2 -177.8(4) . .
C17 C18 C19 C23 -178.2(4) . .
C20 C18 C19 C23 2.1(7) . .
C17 C18 C20 C21 179.4(6) . .
C19 C18 C20 C21 -1.0(8) . .
C18 C20 C21 C22 0.1(9) . .
C20 C21 C22 C24 -179.4(5) . .
C20 C21 C22 C23 -0.5(8) . .
C26 N3 C23 C22 -0.9(6) . .
Cd1 N3 C23 C22 172.7(3) . .
C26 N3 C23 C19 -179.6(4) . .
Cd1 N3 C23 C19 -5.9(5) . .
C24 C22 C23 N3 2.0(6) . .
C21 C22 C23 N3 -177.0(4) . .
C24 C22 C23 C19 -179.4(4) . .
C21 C22 C23 C19 1.6(6) . .
N2 C19 C23 N3 -3.9(6) . .
C18 C19 C23 N3 176.2(4) . .
N2 C19 C23 C22 177.4(4) . .
C18 C19 C23 C22 -2.4(6) . .
C23 C22 C24 C25 -0.5(7) . .
C21 C22 C24 C25 178.4(5) . .
C22 C24 C25 C26 -1.9(7) . .
C23 N3 C26 C25 -1.6(6) . .
Cd1 N3 C26 C25 -174.8(3) . .
C24 C25 C26 N3 3.1(7) . .
C31 N4 C27 C28 -2.0(7) . .
Cd2 N4 C27 C28 163.3(4) . .
N4 C27 C28 C29 1.1(9) . .
C27 C28 C29 C30 0.7(9) . .
C28 C29 C30 C31 -1.5(8) . .
C28 C29 C30 C32 176.7(5) . .
C27 N4 C31 C30 1.2(6) . .
Cd2 N4 C31 C30 -166.3(3) . .
C27 N4 C31 C35 -178.2(4) . .
Cd2 N4 C31 C35 14.3(4) . .
C29 C30 C31 N4 0.5(6) . .
C32 C30 C31 N4 -177.7(4) . .
C29 C30 C31 C35 179.9(4) . .
C32 C30 C31 C35 1.7(6) . .
C29 C30 C32 C33 -178.0(5) . .
C31 C30 C32 C33 0.1(8) . .
C30 C32 C33 C34 -0.9(8) . .
C32 C33 C34 C36 -179.0(5) . .
C32 C33 C34 C35 -0.2(8) . .
C38 N5 C35 C34 -1.1(6) . .
Cd2 N5 C35 C34 170.0(3) . .
C38 N5 C35 C31 179.6(4) . .
Cd2 N5 C35 C31 -9.3(5) . .
C36 C34 C35 N5 1.6(6) . .
C33 C34 C35 N5 -177.3(4) . .
C36 C34 C35 C31 -179.1(4) . .
C33 C34 C35 C31 2.0(6) . .
N4 C31 C35 N5 -4.0(6) . .
C30 C31 C35 N5 176.6(4) . .
N4 C31 C35 C34 176.7(4) . .
C30 C31 C35 C34 -2.7(6) . .
C35 C34 C36 C37 -0.7(7) . .
C33 C34 C36 C37 178.1(5) . .
C34 C36 C37 C38 -0.5(8) . .
C35 N5 C38 C37 -0.2(6) . .
Cd2 N5 C38 C37 -170.5(3) . .
C36 C37 C38 N5 1.0(7) . .
